data_7159116
loop_
_publ_author_name
'Sahoo, Ashish Kumar'
'Rakshit, Amitava'
'Pan, Avishek'
'Dhara, Hirendra Nath'
'Patel, Bhisma K.'

_publ_section_title
;
 Visible/solar-light-driven thiyl-radical-triggered synthesis of
 multi-substituted pyridines.
;
_journal_issue 8
_journal_name_full 'Organic &amp; biomolecular chemistry'
_journal_page_first 1680
_journal_page_last 1691
_journal_paper_doi 10.1039/d3ob00009e
_journal_volume 21
_journal_year 2023
_chemical_formula_sum 'C24 H15 F N2 S'
_chemical_formula_weight 382.44
_space_group_crystal_system monoclinic
_space_group_IT_number 14
_space_group_name_Hall '-P 2ybc'
_space_group_name_H-M_alt 'P 1 21/c 1'
_atom_sites_solution_hydrogens geom
_audit_creation_method SHELXL-2019/1
_audit_update_record
;
2022-08-17 deposited with the CCDC.	2023-01-23 downloaded from the CCDC.
;
_cell_angle_alpha 90
_cell_angle_beta 109.3170(10)
_cell_angle_gamma 90
_cell_formula_units_Z 4
_cell_length_a 13.2258(5)
_cell_length_b 8.0745(3)
_cell_length_c 19.2139(8)
_cell_measurement_reflns_used 9936
_cell_measurement_temperature 297(2)
_cell_measurement_theta_max 27.72
_cell_measurement_theta_min 2.25
_cell_volume 1936.37(13)
_computing_cell_refinement 'Bruker SAINT'
_computing_data_collection 'Bruker APEX2'
_computing_data_reduction 'Bruker SAINT'
_computing_molecular_graphics 'Bruker SHELXTL'
_computing_publication_material 'Bruker SHELXTL'
_computing_structure_refinement 'SHELXL-2014 (Sheldrick 2014)'
_computing_structure_solution 'SHELXS-97 (Sheldrick 2008)'
_diffrn_ambient_temperature 297(2)
_diffrn_measured_fraction_theta_full 0.997
_diffrn_measured_fraction_theta_max 0.997
_diffrn_measurement_device_type 'Bruker APEX-II CCD'
_diffrn_measurement_method '\f and \w scans'
_diffrn_radiation_type MoK\a
_diffrn_radiation_wavelength 0.71073
_diffrn_reflns_av_R_equivalents 0.0405
_diffrn_reflns_av_unetI/netI 0.0220
_diffrn_reflns_Laue_measured_fraction_full 0.997
_diffrn_reflns_Laue_measured_fraction_max 0.997
_diffrn_reflns_limit_h_max 15
_diffrn_reflns_limit_h_min -15
_diffrn_reflns_limit_k_max 9
_diffrn_reflns_limit_k_min -9
_diffrn_reflns_limit_l_max 22
_diffrn_reflns_limit_l_min -22
_diffrn_reflns_number 32809
_diffrn_reflns_point_group_measured_fraction_full 0.997
_diffrn_reflns_point_group_measured_fraction_max 0.997
_diffrn_reflns_theta_full 25.050
_diffrn_reflns_theta_max 25.050
_diffrn_reflns_theta_min 2.246
_exptl_absorpt_coefficient_mu 0.188
_exptl_absorpt_correction_type none
_exptl_crystal_colour colourless
_exptl_crystal_density_diffrn 1.312
_exptl_crystal_description Needle
_exptl_crystal_F_000 792
_exptl_crystal_size_max 0.35
_exptl_crystal_size_mid 0.31
_exptl_crystal_size_min 0.29
_refine_diff_density_max 0.183
_refine_diff_density_min -0.199
_refine_diff_density_rms 0.030
_refine_ls_extinction_method none
_refine_ls_goodness_of_fit_ref 1.037
_refine_ls_hydrogen_treatment constr
_refine_ls_matrix_type full
_refine_ls_number_parameters 253
_refine_ls_number_reflns 3414
_refine_ls_number_restraints 0
_refine_ls_restrained_S_all 1.037
_refine_ls_R_factor_all 0.0601
_refine_ls_R_factor_gt 0.0407
_refine_ls_shift/su_max 0.001
_refine_ls_shift/su_mean 0.000
_refine_ls_structure_factor_coef Fsqd
_refine_ls_weighting_details 'w=1/[\s^2^(Fo^2^)+(0.0486P)^2^+0.6826P] where P=(Fo^2^+2Fc^2^)/3'
_refine_ls_weighting_scheme calc
_refine_ls_wR_factor_gt 0.0973
_refine_ls_wR_factor_ref 0.1182
_reflns_Friedel_coverage 0.000
_reflns_number_gt 2595
_reflns_number_total 3414
_reflns_threshold_expression 'I > 2\s(I)'
_cod_data_source_file d3ob00009e2.cif
_cod_data_source_block 4-Fspart
_cod_depositor_comments 'Adding full bibliography for 7159116.cif.'
_cod_original_sg_symbol_H-M 'P 21/c'
_cod_database_code 7159116
_shelx_shelxl_version_number 2019/1
_shelx_space_group_comment
;
The symmetry employed for this shelxl refinement is uniquely defined
by the following loop, which should always be used as a source of
symmetry information in preference to the above space-group names.
They are only intended as comments.
;
_exptl_absorpt_special_details none

loop_
_space_group_symop_operation_xyz
'x, y, z'
'-x, y+1/2, -z+1/2'
'-x, -y, -z'
'x, -y-1/2, z-1/2'

loop_
_atom_site_label
_atom_site_type_symbol
_atom_site_fract_x
_atom_site_fract_y
_atom_site_fract_z
_atom_site_U_iso_or_equiv
_atom_site_adp_type
_atom_site_occupancy
_atom_site_site_symmetry_order
_atom_site_calc_flag
_atom_site_refinement_flags_posn
_atom_site_refinement_flags_adp
_atom_site_refinement_flags_occupancy
_atom_site_disorder_assembly
_atom_site_disorder_group
S1 S 0.52791(5) 0.66236(8) 0.72338(3) 0.0737(2) Uani 1 1 d . . . . .
N1 N 0.54836(13) 0.4446(2) 0.62391(9) 0.0573(4) Uani 1 1 d . . . . .
F2 F 0.98688(13) 0.6988(3) 0.76960(9) 0.1364(8) Uani 1 1 d . . . . .
C2 C 0.36781(15) 0.4967(2) 0.61979(10) 0.0520(5) Uani 1 1 d . . . . .
C3 C 0.32761(15) 0.3921(2) 0.55873(10) 0.0507(4) Uani 1 1 d . . . . .
N2 N 0.24640(16) 0.6563(2) 0.67708(12) 0.0794(6) Uani 1 1 d . . . . .
C18 C 0.21163(15) 0.3569(2) 0.52500(10) 0.0518(5) Uani 1 1 d . . . . .
C5 C 0.51029(15) 0.3409(2) 0.56579(10) 0.0517(5) Uani 1 1 d . . . . .
C1 C 0.47904(16) 0.5204(2) 0.64919(11) 0.0553(5) Uani 1 1 d . . . . .
C4 C 0.40146(15) 0.3173(2) 0.53177(10) 0.0536(5) Uani 1 1 d . . . . .
H4 H 0.377464 0.250148 0.490196 0.064 Uiso 1 1 calc R U . . .
C6 C 0.59217(15) 0.2530(2) 0.54293(11) 0.0553(5) Uani 1 1 d . . . . .
C19 C 0.15236(16) 0.3056(3) 0.56804(12) 0.0627(5) Uani 1 1 d . . . . .
H19 H 0.184456 0.299400 0.618952 0.075 Uiso 1 1 calc R U . . .
C12 C 0.66564(17) 0.6701(3) 0.73378(11) 0.0615(5) Uani 1 1 d . . . . .
C24 C 0.29861(17) 0.5852(3) 0.65073(11) 0.0595(5) Uani 1 1 d . . . . .
C11 C 0.56723(19) 0.1767(3) 0.47456(12) 0.0645(6) Uani 1 1 d . . . . .
H11 H 0.497326 0.180587 0.441959 0.077 Uiso 1 1 calc R U . . .
C10 C 0.6454(2) 0.0948(3) 0.45435(14) 0.0753(7) Uani 1 1 d . . . . .
H10 H 0.627812 0.044887 0.408255 0.090 Uiso 1 1 calc R U . . .
C23 C 0.16209(18) 0.3669(3) 0.44953(12) 0.0703(6) Uani 1 1 d . . . . .
H23 H 0.200937 0.400455 0.419549 0.084 Uiso 1 1 calc R U . . .
C13 C 0.7087(2) 0.8113(3) 0.71470(12) 0.0713(6) Uani 1 1 d . . . . .
H13 H 0.664673 0.900444 0.693704 0.086 Uiso 1 1 calc R U . . .
C17 C 0.7319(2) 0.5387(3) 0.76429(13) 0.0757(6) Uani 1 1 d . . . . .
H17 H 0.702922 0.443550 0.777458 0.091 Uiso 1 1 calc R U . . .
C21 C -0.00248(19) 0.2749(3) 0.46200(14) 0.0812(7) Uani 1 1 d . . . . .
H21 H -0.074446 0.247261 0.440891 0.097 Uiso 1 1 calc R U . . .
C9 C 0.7484(2) 0.0873(3) 0.50210(18) 0.0840(8) Uani 1 1 d . . . . .
H9 H 0.800940 0.033153 0.488332 0.101 Uiso 1 1 calc R U . . .
C20 C 0.04607(18) 0.2635(3) 0.53639(14) 0.0758(7) Uani 1 1 d . . . . .
H20 H 0.007247 0.227129 0.565927 0.091 Uiso 1 1 calc R U . . .
C7 C 0.69703(17) 0.2433(3) 0.59051(14) 0.0747(6) Uani 1 1 d . . . . .
H7 H 0.715597 0.293589 0.636581 0.090 Uiso 1 1 calc R U . . .
C16 C 0.8393(2) 0.5457(4) 0.77555(14) 0.0882(8) Uani 1 1 d . . . . .
H16 H 0.883603 0.456049 0.795444 0.106 Uiso 1 1 calc R U . . .
C22 C 0.0546(2) 0.3270(3) 0.41850(13) 0.0837(7) Uani 1 1 d . . . . .
H22 H 0.021183 0.335755 0.367789 0.100 Uiso 1 1 calc R U . . .
C15 C 0.8796(2) 0.6866(5) 0.75697(13) 0.0891(8) Uani 1 1 d . . . . .
C8 C 0.7740(2) 0.1599(3) 0.57029(17) 0.0895(8) Uani 1 1 d . . . . .
H8 H 0.843686 0.152936 0.603076 0.107 Uiso 1 1 calc R U . . .
C14 C 0.8180(2) 0.8203(4) 0.72683(13) 0.0877(8) Uani 1 1 d . . . . .
H14 H 0.848302 0.915280 0.714696 0.105 Uiso 1 1 calc R U . . .

loop_
_atom_site_aniso_label
_atom_site_aniso_U_11
_atom_site_aniso_U_22
_atom_site_aniso_U_33
_atom_site_aniso_U_23
_atom_site_aniso_U_13
_atom_site_aniso_U_12
S1 0.0685(4) 0.0717(4) 0.0756(4) -0.0257(3) 0.0170(3) -0.0081(3)
N1 0.0569(10) 0.0513(10) 0.0631(10) -0.0048(8) 0.0190(8) -0.0061(8)
F2 0.0697(10) 0.234(3) 0.1027(12) -0.0177(13) 0.0244(9) -0.0100(12)
C2 0.0571(12) 0.0443(10) 0.0557(11) -0.0002(9) 0.0202(9) -0.0037(9)
C3 0.0547(11) 0.0442(10) 0.0541(11) 0.0022(8) 0.0191(9) -0.0056(9)
N2 0.0818(14) 0.0679(13) 0.0927(14) -0.0193(11) 0.0344(12) 0.0016(10)
C18 0.0525(11) 0.0461(11) 0.0563(11) -0.0030(8) 0.0172(9) -0.0031(8)
C5 0.0555(11) 0.0428(10) 0.0579(11) 0.0004(9) 0.0203(9) -0.0059(8)
C1 0.0602(12) 0.0474(11) 0.0568(11) -0.0040(9) 0.0171(9) -0.0051(9)
C4 0.0573(12) 0.0498(11) 0.0551(11) -0.0065(9) 0.0203(9) -0.0097(9)
C6 0.0570(12) 0.0433(10) 0.0704(13) 0.0016(9) 0.0276(10) -0.0057(9)
C19 0.0564(12) 0.0733(14) 0.0592(12) 0.0005(10) 0.0201(10) -0.0076(10)
C12 0.0667(13) 0.0570(12) 0.0511(11) -0.0103(9) 0.0066(9) -0.0079(10)
C24 0.0619(13) 0.0497(12) 0.0660(13) -0.0064(10) 0.0199(10) -0.0054(10)
C11 0.0742(14) 0.0527(12) 0.0740(14) 0.0011(10) 0.0346(11) -0.0026(10)
C10 0.0956(19) 0.0547(13) 0.0926(17) -0.0048(12) 0.0541(15) -0.0044(13)
C23 0.0702(14) 0.0822(16) 0.0583(12) -0.0018(11) 0.0210(11) -0.0127(12)
C13 0.0803(16) 0.0652(14) 0.0570(12) -0.0001(10) 0.0073(11) -0.0079(12)
C17 0.0788(17) 0.0649(15) 0.0732(15) -0.0016(12) 0.0116(12) -0.0003(12)
C21 0.0520(13) 0.0963(19) 0.0875(17) -0.0085(15) 0.0124(12) -0.0091(12)
C9 0.0828(18) 0.0615(15) 0.130(2) 0.0031(15) 0.0649(18) 0.0040(13)
C20 0.0571(13) 0.0940(18) 0.0788(16) -0.0017(13) 0.0259(12) -0.0117(12)
C7 0.0579(13) 0.0791(16) 0.0897(16) -0.0095(13) 0.0279(12) -0.0060(12)
C16 0.0835(19) 0.097(2) 0.0711(16) -0.0040(15) 0.0082(13) 0.0178(16)
C22 0.0726(16) 0.104(2) 0.0618(14) -0.0042(13) 0.0050(12) -0.0100(14)
C15 0.0623(16) 0.140(3) 0.0575(14) -0.0114(16) 0.0101(12) 0.0014(17)
C8 0.0614(15) 0.0918(19) 0.120(2) -0.0028(17) 0.0355(15) 0.0014(13)
C14 0.0856(19) 0.111(2) 0.0647(15) -0.0031(15) 0.0219(13) -0.0346(17)

loop_
_atom_type_symbol
_atom_type_description
_atom_type_scat_dispersion_real
_atom_type_scat_dispersion_imag
_atom_type_scat_source
C C 0.0033 0.0016 'International Tables Vol C Tables 4.2.6.8 and 6.1.1.4'
F F 0.0171 0.0103 'International Tables Vol C Tables 4.2.6.8 and 6.1.1.4'
N N 0.0061 0.0033 'International Tables Vol C Tables 4.2.6.8 and 6.1.1.4'
S S 0.1246 0.1234 'International Tables Vol C Tables 4.2.6.8 and 6.1.1.4'
H H 0.0000 0.0000 'International Tables Vol C Tables 4.2.6.8 and 6.1.1.4'

loop_
_geom_angle_atom_site_label_1
_geom_angle_atom_site_label_2
_geom_angle_atom_site_label_3
_geom_angle
_geom_angle_site_symmetry_1
_geom_angle_site_symmetry_3
_geom_angle_publ_flag
C12 S1 C1 101.63(9) . . ?
C1 N1 C5 118.43(17) . . ?
C3 C2 C1 118.46(17) . . ?
C3 C2 C24 122.00(17) . . ?
C1 C2 C24 119.48(17) . . ?
C4 C3 C2 117.18(17) . . ?
C4 C3 C18 120.56(17) . . ?
C2 C3 C18 122.24(17) . . ?
C19 C18 C23 118.75(18) . . ?
C19 C18 C3 120.48(17) . . ?
C23 C18 C3 120.69(18) . . ?
N1 C5 C4 121.38(17) . . ?
N1 C5 C6 115.69(17) . . ?
C4 C5 C6 122.91(17) . . ?
N1 C1 C2 123.45(18) . . ?
N1 C1 S1 118.78(15) . . ?
C2 C1 S1 117.76(15) . . ?
C5 C4 C3 120.99(18) . . ?
C5 C4 H4 119.5 . . ?
C3 C4 H4 119.5 . . ?
C7 C6 C11 118.1(2) . . ?
C7 C6 C5 120.13(19) . . ?
C11 C6 C5 121.75(19) . . ?
C20 C19 C18 120.6(2) . . ?
C20 C19 H19 119.7 . . ?
C18 C19 H19 119.7 . . ?
C13 C12 C17 119.3(2) . . ?
C13 C12 S1 120.09(18) . . ?
C17 C12 S1 120.49(18) . . ?
N2 C24 C2 177.9(2) . . ?
C10 C11 C6 120.7(2) . . ?
C10 C11 H11 119.6 . . ?
C6 C11 H11 119.6 . . ?
C9 C10 C11 120.2(2) . . ?
C9 C10 H10 119.9 . . ?
C11 C10 H10 119.9 . . ?
C18 C23 C22 120.0(2) . . ?
C18 C23 H23 120.0 . . ?
C22 C23 H23 120.0 . . ?
C12 C13 C14 119.9(2) . . ?
C12 C13 H13 120.0 . . ?
C14 C13 H13 120.0 . . ?
C16 C17 C12 121.1(2) . . ?
C16 C17 H17 119.4 . . ?
C12 C17 H17 119.4 . . ?
C20 C21 C22 119.9(2) . . ?
C20 C21 H21 120.0 . . ?
C22 C21 H21 120.0 . . ?
C10 C9 C8 119.8(2) . . ?
C10 C9 H9 120.1 . . ?
C8 C9 H9 120.1 . . ?
C21 C20 C19 120.3(2) . . ?
C21 C20 H20 119.8 . . ?
C19 C20 H20 119.8 . . ?
C8 C7 C6 120.8(2) . . ?
C8 C7 H7 119.6 . . ?
C6 C7 H7 119.6 . . ?
C15 C16 C17 118.2(3) . . ?
C15 C16 H16 120.9 . . ?
C17 C16 H16 120.9 . . ?
C21 C22 C23 120.3(2) . . ?
C21 C22 H22 119.8 . . ?
C23 C22 H22 119.8 . . ?
C16 C15 F2 119.5(3) . . ?
C16 C15 C14 123.1(3) . . ?
F2 C15 C14 117.4(3) . . ?
C9 C8 C7 120.4(3) . . ?
C9 C8 H8 119.8 . . ?
C7 C8 H8 119.8 . . ?
C15 C14 C13 118.3(3) . . ?
C15 C14 H14 120.9 . . ?
C13 C14 H14 120.9 . . ?

loop_
_geom_bond_atom_site_label_1
_geom_bond_atom_site_label_2
_geom_bond_distance
_geom_bond_site_symmetry_2
_geom_bond_publ_flag
S1 C12 1.767(2) . ?
S1 C1 1.776(2) . ?
N1 C1 1.321(2) . ?
N1 C5 1.352(2) . ?
F2 C15 1.361(3) . ?
C2 C3 1.400(3) . ?
C2 C1 1.404(3) . ?
C2 C24 1.436(3) . ?
C3 C4 1.386(3) . ?
C3 C18 1.482(3) . ?
N2 C24 1.138(3) . ?
C18 C19 1.378(3) . ?
C18 C23 1.382(3) . ?
C5 C4 1.383(3) . ?
C5 C6 1.478(3) . ?
C4 H4 0.9300 . ?
C6 C7 1.388(3) . ?
C6 C11 1.388(3) . ?
C19 C20 1.377(3) . ?
C19 H19 0.9300 . ?
C12 C13 1.377(3) . ?
C12 C17 1.377(3) . ?
C11 C10 1.387(3) . ?
C11 H11 0.9300 . ?
C10 C9 1.370(4) . ?
C10 H10 0.9300 . ?
C23 C22 1.385(3) . ?
C23 H23 0.9300 . ?
C13 C14 1.387(3) . ?
C13 H13 0.9300 . ?
C17 C16 1.366(3) . ?
C17 H17 0.9300 . ?
C21 C20 1.363(3) . ?
C21 C22 1.365(3) . ?
C21 H21 0.9300 . ?
C9 C8 1.372(4) . ?
C9 H9 0.9300 . ?
C20 H20 0.9300 . ?
C7 C8 1.379(3) . ?
C7 H7 0.9300 . ?
C16 C15 1.353(4) . ?
C16 H16 0.9300 . ?
C22 H22 0.9300 . ?
C15 C14 1.362(4) . ?
C8 H8 0.9300 . ?
C14 H14 0.9300 . ?

loop_
_geom_torsion_atom_site_label_1
_geom_torsion_atom_site_label_2
_geom_torsion_atom_site_label_3
_geom_torsion_atom_site_label_4
_geom_torsion
_geom_torsion_site_symmetry_1
_geom_torsion_site_symmetry_2
_geom_torsion_site_symmetry_3
_geom_torsion_site_symmetry_4
_geom_torsion_publ_flag
C1 C2 C3 C4 0.6(3) . . . . ?
C24 C2 C3 C4 177.77(17) . . . . ?
C1 C2 C3 C18 178.67(17) . . . . ?
C24 C2 C3 C18 -4.1(3) . . . . ?
C4 C3 C18 C19 127.0(2) . . . . ?
C2 C3 C18 C19 -51.0(3) . . . . ?
C4 C3 C18 C23 -49.8(3) . . . . ?
C2 C3 C18 C23 132.2(2) . . . . ?
C1 N1 C5 C4 1.8(3) . . . . ?
C1 N1 C5 C6 -176.68(17) . . . . ?
C5 N1 C1 C2 1.3(3) . . . . ?
C5 N1 C1 S1 -177.76(14) . . . . ?
C3 C2 C1 N1 -2.5(3) . . . . ?
C24 C2 C1 N1 -179.72(18) . . . . ?
C3 C2 C1 S1 176.58(14) . . . . ?
C24 C2 C1 S1 -0.7(2) . . . . ?
C12 S1 C1 N1 5.89(18) . . . . ?
C12 S1 C1 C2 -173.20(16) . . . . ?
N1 C5 C4 C3 -3.6(3) . . . . ?
C6 C5 C4 C3 174.72(17) . . . . ?
C2 C3 C4 C5 2.3(3) . . . . ?
C18 C3 C4 C5 -175.82(17) . . . . ?
N1 C5 C6 C7 17.2(3) . . . . ?
C4 C5 C6 C7 -161.2(2) . . . . ?
N1 C5 C6 C11 -163.54(18) . . . . ?
C4 C5 C6 C11 18.0(3) . . . . ?
C23 C18 C19 C20 0.7(3) . . . . ?
C3 C18 C19 C20 -176.2(2) . . . . ?
C1 S1 C12 C13 110.18(18) . . . . ?
C1 S1 C12 C17 -73.00(19) . . . . ?
C7 C6 C11 C10 -0.7(3) . . . . ?
C5 C6 C11 C10 -179.96(18) . . . . ?
C6 C11 C10 C9 0.5(3) . . . . ?
C19 C18 C23 C22 0.5(3) . . . . ?
C3 C18 C23 C22 177.3(2) . . . . ?
C17 C12 C13 C14 -0.5(3) . . . . ?
S1 C12 C13 C14 176.36(17) . . . . ?
C13 C12 C17 C16 -0.4(3) . . . . ?
S1 C12 C17 C16 -177.21(18) . . . . ?
C11 C10 C9 C8 0.5(4) . . . . ?
C22 C21 C20 C19 0.5(4) . . . . ?
C18 C19 C20 C21 -1.2(4) . . . . ?
C11 C6 C7 C8 -0.1(3) . . . . ?
C5 C6 C7 C8 179.2(2) . . . . ?
C12 C17 C16 C15 1.0(4) . . . . ?
C20 C21 C22 C23 0.6(4) . . . . ?
C18 C23 C22 C21 -1.1(4) . . . . ?
C17 C16 C15 F2 178.1(2) . . . . ?
C17 C16 C15 C14 -0.9(4) . . . . ?
C10 C9 C8 C7 -1.3(4) . . . . ?
C6 C7 C8 C9 1.1(4) . . . . ?
C16 C15 C14 C13 0.0(4) . . . . ?
F2 C15 C14 C13 -178.9(2) . . . . ?
C12 C13 C14 C15 0.7(3) . . . . ?
